data_7238676
loop_
_publ_author_name
'Fan, Mei'
'Yang, Qiaokun'
'Tong, Hongbo'
'Yuan, Shifang'
'Jia, Bin'
'Guo, Donglong'
'Zhou, Meisu'
'Liu, Diansheng'

_publ_section_title
;
 Synthesis and structural study of an unsymmetrical aliphatic
 benzamidinato ligand and its use in the formation of selected Cu(i),
 Mg(ii) and Zr(iv) complexes
;
_journal_issue 16
_journal_name_full 'RSC Advances'
_journal_page_first 6599
_journal_paper_doi 10.1039/c2ra20709e
_journal_volume 2
_journal_year 2012
_chemical_formula_sum 'C22 H41 Li N4 Si'
_chemical_formula_weight 396.62
_space_group_IT_number 19
_space_group_name_Hall 'P 2ac 2ab'
_space_group_name_H-M_alt 'P 21 21 21'
_symmetry_cell_setting orthorhombic
_symmetry_space_group_name_H-M 'P 21 21 21'
_atom_sites_solution_hydrogens geom
_atom_sites_solution_primary direct
_atom_sites_solution_secondary difmap
_audit_creation_method SHELXL-97
_cell_angle_alpha 90.00
_cell_angle_beta 90.00
_cell_angle_gamma 90.00
_cell_formula_units_Z 4
_cell_length_a 10.240(3)
_cell_length_b 12.316(4)
_cell_length_c 20.617(6)
_cell_measurement_reflns_used 5632
_cell_measurement_temperature 234(2)
_cell_measurement_theta_max 21.96
_cell_measurement_theta_min 2.2275
_cell_volume 2600.1(14)
_computing_cell_refinement SAINT
_computing_data_collection SMART
_computing_data_reduction SAINT
_computing_molecular_graphics SHELXTL
_computing_publication_material SHELXTL
_computing_structure_refinement 'SHELXL-97 (Sheldrick, 2008)'
_computing_structure_solution 'SHELXS-97 (Sheldrick, 2008)'
_diffrn_ambient_temperature 234(2)
_diffrn_measured_fraction_theta_full 1.000
_diffrn_measured_fraction_theta_max 1.000
_diffrn_measurement_device_type 'ccd area scan'
_diffrn_measurement_method \w
_diffrn_radiation_monochromator graphite
_diffrn_radiation_source 'fine-focus sealed tube'
_diffrn_radiation_type MoK\a
_diffrn_radiation_wavelength 0.71073
_diffrn_reflns_av_R_equivalents 0.1701
_diffrn_reflns_av_sigmaI/netI 0.1132
_diffrn_reflns_limit_h_max 12
_diffrn_reflns_limit_h_min -12
_diffrn_reflns_limit_k_max 14
_diffrn_reflns_limit_k_min -14
_diffrn_reflns_limit_l_max 24
_diffrn_reflns_limit_l_min -24
_diffrn_reflns_number 18242
_diffrn_reflns_theta_full 25.05
_diffrn_reflns_theta_max 25.05
_diffrn_reflns_theta_min 1.93
_exptl_absorpt_coefficient_mu 0.103
_exptl_absorpt_correction_T_max 0.9797
_exptl_absorpt_correction_T_min 0.9698
_exptl_absorpt_correction_type multi-scan
_exptl_absorpt_process_details sadabs
_exptl_crystal_colour colorless
_exptl_crystal_density_diffrn 1.013
_exptl_crystal_density_method 'not measured'
_exptl_crystal_description block
_exptl_crystal_F_000 872
_exptl_crystal_size_max 0.30
_exptl_crystal_size_mid 0.20
_exptl_crystal_size_min 0.20
_refine_diff_density_max 0.572
_refine_diff_density_min -0.551
_refine_diff_density_rms 0.053
_refine_ls_abs_structure_details 'Flack H D (1983), Acta Cryst. A39, 876-881'
_refine_ls_abs_structure_Flack 0.2(2)
_refine_ls_extinction_coef 0.026(4)
_refine_ls_extinction_expression Fc^*^=kFc[1+0.001xFc^2^\l^3^/sin(2\q)]^-1/4^
_refine_ls_extinction_method SHELXL
_refine_ls_goodness_of_fit_ref 0.974
_refine_ls_hydrogen_treatment constr
_refine_ls_matrix_type full
_refine_ls_number_parameters 261
_refine_ls_number_reflns 4610
_refine_ls_number_restraints 85
_refine_ls_restrained_S_all 1.039
_refine_ls_R_factor_all 0.0788
_refine_ls_R_factor_gt 0.0593
_refine_ls_shift/su_max 0.000
_refine_ls_shift/su_mean 0.000
_refine_ls_structure_factor_coef Fsqd
_refine_ls_weighting_details 'calc w=1/[\s^2^(Fo^2^)+(0.0819P)^2^+0.0000P] where P=(Fo^2^+2Fc^2^)/3'
_refine_ls_weighting_scheme calc
_refine_ls_wR_factor_gt 0.1520
_refine_ls_wR_factor_ref 0.1641
_reflns_number_gt 3344
_reflns_number_total 4610
_reflns_threshold_expression >2sigma(I)
_cod_data_source_file c2ra20709e.txt
_cod_data_source_block s560b
_cod_depositor_comments
;
The following automatic conversions were performed:

data item '_symmetry_cell_setting' value 'Orthorhombic' was changed
to 'orthorhombic' in accordance with the
/home/saulius/struct/COD-crude-data/automatic-downloads/DataCite-retrospective/RSC/depositions/lib/dictionaries/cif_core.dic
dictionary named 'cif_core.dic' version 2.4.2 last updated on
2011-04-26.

Automatic conversion script
Id: cif_fix_values 6909 2019-04-08 15:41:33Z antanas 
;
_cod_original_cell_volume 2600.2(14)
_cod_original_sg_symbol_H-M P2(1)2(1)2(1)
_cod_database_code 7238676

loop_
_symmetry_equiv_pos_as_xyz
'x, y, z'
'-x+1/2, -y, z+1/2'
'-x, y+1/2, -z+1/2'
'x+1/2, -y+1/2, -z'

loop_
_atom_site_label
_atom_site_type_symbol
_atom_site_fract_x
_atom_site_fract_y
_atom_site_fract_z
_atom_site_U_iso_or_equiv
_atom_site_adp_type
_atom_site_occupancy
_atom_site_symmetry_multiplicity
_atom_site_calc_flag
_atom_site_refinement_flags
Li1 Li 0.3065(4) 0.4996(5) 0.9004(2) 0.0459(10) Uani 1 1 d .
N1 N 0.2923(2) 0.4922(3) 0.80493(10) 0.0487(6) Uani 1 1 d .
N2 N 0.4851(2) 0.4960(2) 0.85958(10) 0.0447(6) Uani 1 1 d .
N4 N 0.2509(3) 0.6380(2) 0.95352(14) 0.0604(8) Uani 1 1 d .
N5 N 0.2045(4) 0.4096(3) 0.97049(16) 0.0769(10) Uani 1 1 d .
Si1 Si 0.64833(7) 0.49413(8) 0.87529(4) 0.0479(3) Uani 1 1 d .
C1 C 0.2138(3) 0.4981(3) 0.74573(13) 0.0499(7) Uani 1 1 d U
H1 H 0.2728 0.5065 0.7080 0.060 Uiso 1 1 calc R
C2 C 0.1378(5) 0.3925(3) 0.7386(2) 0.0791(11) Uani 1 1 d U
H2A H 0.0816 0.3824 0.7766 0.095 Uiso 1 1 calc R
H2B H 0.1990 0.3315 0.7368 0.095 Uiso 1 1 calc R
C3 C 0.0538(5) 0.3932(5) 0.6772(2) 0.0999(15) Uani 1 1 d U
H3A H 0.1105 0.3968 0.6390 0.120 Uiso 1 1 calc R
H3B H 0.0035 0.3257 0.6748 0.120 Uiso 1 1 calc R
C4 C -0.0371(4) 0.4872(5) 0.67674(19) 0.0913(13) Uani 1 1 d U
H4A H -0.1014 0.4782 0.7115 0.110 Uiso 1 1 calc R
H4B H -0.0844 0.4886 0.6354 0.110 Uiso 1 1 calc R
C5 C 0.0333(5) 0.5941(5) 0.6858(2) 0.0946(14) Uani 1 1 d U
H5A H -0.0309 0.6528 0.6896 0.114 Uiso 1 1 calc R
H5B H 0.0876 0.6088 0.6477 0.114 Uiso 1 1 calc R
C6 C 0.1202(4) 0.5921(3) 0.74725(18) 0.0745(11) Uani 1 1 d U
H6A H 0.1695 0.6602 0.7501 0.089 Uiso 1 1 calc R
H6B H 0.0648 0.5865 0.7858 0.089 Uiso 1 1 calc R
C7 C 0.4191(2) 0.5050(3) 0.80354(12) 0.0383(6) Uani 1 1 d U
C8 C 0.4904(3) 0.5341(2) 0.74209(13) 0.0380(7) Uani 1 1 d U
C9 C 0.5110(4) 0.6431(3) 0.72657(16) 0.0575(9) Uani 1 1 d U
H9 H 0.4784 0.6974 0.7542 0.069 Uiso 1 1 calc R
C10 C 0.5785(4) 0.6726(3) 0.67122(18) 0.0678(10) Uani 1 1 d U
H10 H 0.5911 0.7464 0.6616 0.081 Uiso 1 1 calc R
C11 C 0.6273(3) 0.5944(3) 0.63024(16) 0.0613(9) Uani 1 1 d U
H11 H 0.6744 0.6142 0.5930 0.074 Uiso 1 1 calc R
C12 C 0.6060(3) 0.4867(3) 0.64456(15) 0.0595(9) Uani 1 1 d U
H12 H 0.6377 0.4326 0.6165 0.071 Uiso 1 1 calc R
C13 C 0.5389(3) 0.4574(3) 0.69965(15) 0.0499(8) Uani 1 1 d U
H13 H 0.5257 0.3834 0.7086 0.060 Uiso 1 1 calc R
C14 C 0.7426(4) 0.6183(4) 0.8512(2) 0.0867(14) Uani 1 1 d .
H14A H 0.7515 0.6204 0.8044 0.130 Uiso 1 1 calc R
H14B H 0.8285 0.6162 0.8710 0.130 Uiso 1 1 calc R
H14C H 0.6964 0.6826 0.8658 0.130 Uiso 1 1 calc R
C15 C 0.7357(4) 0.3755(4) 0.8387(2) 0.0738(12) Uani 1 1 d .
H15A H 0.6920 0.3088 0.8512 0.111 Uiso 1 1 calc R
H15B H 0.8252 0.3741 0.8540 0.111 Uiso 1 1 calc R
H15C H 0.7350 0.3821 0.7918 0.111 Uiso 1 1 calc R
C16 C 0.6658(4) 0.4815(3) 0.96557(16) 0.0728(11) Uani 1 1 d .
H16A H 0.6268 0.5442 0.9864 0.109 Uiso 1 1 calc R
H16B H 0.7577 0.4777 0.9768 0.109 Uiso 1 1 calc R
H16C H 0.6221 0.4161 0.9802 0.109 Uiso 1 1 calc R
C17 C 0.1743(9) 0.4904(5) 1.0199(4) 0.179(3) Uani 1 1 d DU
H17A H 0.0882 0.4719 1.0374 0.215 Uiso 1 1 calc R
H17B H 0.2372 0.4800 1.0552 0.215 Uiso 1 1 calc R
C18 C 0.1722(8) 0.5976(4) 1.0066(3) 0.135(2) Uani 1 1 d DU
H18A H 0.1991 0.6363 1.0459 0.161 Uiso 1 1 calc R
H18B H 0.0814 0.6180 0.9979 0.161 Uiso 1 1 calc R
C19 C 0.3648(5) 0.6952(4) 0.9787(3) 0.1034(17) Uani 1 1 d .
H19A H 0.4171 0.7219 0.9428 0.155 Uiso 1 1 calc R
H19B H 0.4167 0.6459 1.0048 0.155 Uiso 1 1 calc R
H19C H 0.3365 0.7559 1.0052 0.155 Uiso 1 1 calc R
C20 C 0.1747(5) 0.7132(4) 0.9138(2) 0.1023(17) Uani 1 1 d .
H20A H 0.0952 0.6777 0.8995 0.153 Uiso 1 1 calc R
H20B H 0.2257 0.7347 0.8763 0.153 Uiso 1 1 calc R
H20C H 0.1528 0.7769 0.9392 0.153 Uiso 1 1 calc R
C21 C 0.2936(8) 0.3343(5) 1.0039(3) 0.144(3) Uani 1 1 d .
H21A H 0.3674 0.3743 1.0211 0.217 Uiso 1 1 calc R
H21B H 0.3245 0.2800 0.9734 0.217 Uiso 1 1 calc R
H21C H 0.2476 0.2988 1.0391 0.217 Uiso 1 1 calc R
C22 C 0.1007(6) 0.3472(7) 0.9418(4) 0.155(3) Uani 1 1 d .
H22A H 0.0620 0.3005 0.9744 0.232 Uiso 1 1 calc R
H22B H 0.1355 0.3031 0.9069 0.232 Uiso 1 1 calc R
H22C H 0.0347 0.3959 0.9247 0.232 Uiso 1 1 calc R

loop_
_atom_site_aniso_label
_atom_site_aniso_U_11
_atom_site_aniso_U_22
_atom_site_aniso_U_33
_atom_site_aniso_U_23
_atom_site_aniso_U_13
_atom_site_aniso_U_12
Li1 0.045(2) 0.055(3) 0.038(2) 0.000(3) 0.0027(18) -0.003(3)
N1 0.0400(12) 0.0726(17) 0.0336(11) -0.0004(14) -0.0005(9) -0.0082(16)
N2 0.0411(12) 0.0557(14) 0.0374(12) 0.0035(13) -0.0010(9) -0.0018(13)
N4 0.0693(19) 0.0547(17) 0.0573(17) -0.0069(14) -0.0050(15) 0.0042(15)
N5 0.100(3) 0.0606(19) 0.070(2) 0.0007(18) 0.0343(19) -0.0096(19)
Si1 0.0403(4) 0.0593(5) 0.0441(4) 0.0034(5) -0.0057(3) -0.0024(5)
C1 0.0394(14) 0.0741(18) 0.0361(13) -0.0006(17) -0.0017(11) -0.0049(18)
C2 0.091(3) 0.072(2) 0.074(2) -0.010(2) -0.034(2) -0.010(2)
C3 0.102(3) 0.112(3) 0.085(3) -0.014(3) -0.047(2) -0.023(3)
C4 0.0540(19) 0.154(4) 0.066(2) 0.000(3) -0.0204(16) -0.004(3)
C5 0.097(3) 0.120(3) 0.067(2) -0.005(2) -0.029(2) 0.034(3)
C6 0.086(3) 0.078(2) 0.059(2) -0.0048(19) -0.0209(19) 0.018(2)
C7 0.0411(14) 0.0374(14) 0.0365(13) -0.0003(14) 0.0027(10) 0.0013(15)
C8 0.0354(13) 0.0434(16) 0.0351(14) -0.0009(12) -0.0020(11) 0.0011(11)
C9 0.079(2) 0.0435(18) 0.0500(18) -0.0012(15) 0.0120(17) -0.0029(16)
C10 0.083(2) 0.059(2) 0.061(2) 0.0143(17) 0.0074(18) -0.0141(19)
C11 0.060(2) 0.078(2) 0.0459(17) 0.0100(18) 0.0129(15) -0.0032(18)
C12 0.0633(18) 0.069(2) 0.0456(15) -0.0062(17) 0.0107(13) 0.0154(18)
C13 0.0546(18) 0.0468(16) 0.0482(17) 0.0021(14) 0.0051(15) 0.0072(14)
C14 0.072(3) 0.088(3) 0.100(3) 0.017(3) -0.011(2) -0.029(2)
C15 0.058(2) 0.088(3) 0.075(3) -0.005(2) -0.0119(18) 0.021(2)
C16 0.064(2) 0.102(3) 0.0525(18) 0.003(2) -0.0166(15) 0.009(2)
C17 0.265(7) 0.114(4) 0.159(5) -0.008(4) 0.158(5) -0.008(5)
C18 0.213(6) 0.089(3) 0.102(3) -0.015(3) 0.088(4) 0.002(4)
C19 0.107(4) 0.087(3) 0.117(4) -0.034(3) -0.031(3) -0.001(3)
C20 0.120(4) 0.084(3) 0.103(3) -0.014(3) -0.036(3) 0.034(3)
C21 0.226(8) 0.123(4) 0.084(4) 0.030(3) -0.034(5) -0.031(5)
C22 0.101(4) 0.189(7) 0.174(7) 0.066(5) -0.026(4) -0.068(5)

loop_
_atom_type_symbol
_atom_type_description
_atom_type_scat_dispersion_real
_atom_type_scat_dispersion_imag
_atom_type_scat_source
C C 0.0033 0.0016 'International Tables Vol C Tables 4.2.6.8 and 6.1.1.4'
H H 0.0000 0.0000 'International Tables Vol C Tables 4.2.6.8 and 6.1.1.4'
Li Li -0.0003 0.0001 'International Tables Vol C Tables 4.2.6.8 and 6.1.1.4'
N N 0.0061 0.0033 'International Tables Vol C Tables 4.2.6.8 and 6.1.1.4'
Si Si 0.0817 0.0704 'International Tables Vol C Tables 4.2.6.8 and 6.1.1.4'

loop_
_geom_angle_atom_site_label_1
_geom_angle_atom_site_label_2
_geom_angle_atom_site_label_3
_geom_angle
N1 Li1 N2 69.50(17)
N1 Li1 N5 128.6(3)
N2 Li1 N5 136.7(3)
N1 Li1 N4 122.4(3)
N2 Li1 N4 118.7(3)
N5 Li1 N4 86.3(2)
C7 N1 C1 121.4(2)
C7 N1 Li1 86.7(2)
C1 N1 Li1 150.4(2)
C7 N2 Si1 131.20(19)
C7 N2 Li1 84.30(19)
Si1 N2 Li1 144.34(18)
C18 N4 C19 110.0(4)
C18 N4 C20 110.1(4)
C19 N4 C20 108.7(3)
C18 N4 Li1 105.4(3)
C19 N4 Li1 111.1(3)
C20 N4 Li1 111.4(3)
C22 N5 C17 119.7(6)
C22 N5 C21 108.2(5)
C17 N5 C21 103.6(5)
C22 N5 Li1 111.5(4)
C17 N5 Li1 103.1(3)
C21 N5 Li1 110.3(4)
N2 Si1 C15 113.76(16)
N2 Si1 C14 116.32(18)
C15 Si1 C14 106.51(19)
N2 Si1 C16 106.47(14)
C15 Si1 C16 106.84(18)
C14 Si1 C16 106.3(2)
N1 C1 C6 111.8(3)
N1 C1 C2 108.5(3)
C6 C1 C2 109.5(3)
N1 C1 H1 109.0
C6 C1 H1 109.0
C2 C1 H1 109.0
C1 C2 C3 111.2(3)
C1 C2 H2A 109.4
C3 C2 H2A 109.4
C1 C2 H2B 109.4
C3 C2 H2B 109.4
H2A C2 H2B 108.0
C4 C3 C2 111.2(4)
C4 C3 H3A 109.4
C2 C3 H3A 109.4
C4 C3 H3B 109.4
C2 C3 H3B 109.4
H3A C3 H3B 108.0
C3 C4 C5 112.3(3)
C3 C4 H4A 109.2
C5 C4 H4A 109.2
C3 C4 H4B 109.2
C5 C4 H4B 109.2
H4A C4 H4B 107.9
C4 C5 C6 111.2(4)
C4 C5 H5A 109.4
C6 C5 H5A 109.4
C4 C5 H5B 109.4
C6 C5 H5B 109.4
H5A C5 H5B 108.0
C1 C6 C5 111.2(3)
C1 C6 H6A 109.4
C5 C6 H6A 109.4
C1 C6 H6B 109.4
C5 C6 H6B 109.4
H6A C6 H6B 108.0
N1 C7 N2 118.1(2)
N1 C7 C8 121.9(2)
N2 C7 C8 120.0(2)
C13 C8 C9 117.3(3)
C13 C8 C7 123.0(3)
C9 C8 C7 119.7(3)
C10 C9 C8 121.1(3)
C10 C9 H9 119.4
C8 C9 H9 119.4
C11 C10 C9 120.3(3)
C11 C10 H10 119.8
C9 C10 H10 119.8
C10 C11 C12 119.1(3)
C10 C11 H11 120.5
C12 C11 H11 120.5
C11 C12 C13 120.6(3)
C11 C12 H12 119.7
C13 C12 H12 119.7
C12 C13 C8 121.6(3)
C12 C13 H13 119.2
C8 C13 H13 119.2
Si1 C14 H14A 109.5
Si1 C14 H14B 109.5
H14A C14 H14B 109.5
Si1 C14 H14C 109.5
H14A C14 H14C 109.5
H14B C14 H14C 109.5
Si1 C15 H15A 109.5
Si1 C15 H15B 109.5
H15A C15 H15B 109.5
Si1 C15 H15C 109.5
H15A C15 H15C 109.5
H15B C15 H15C 109.5
Si1 C16 H16A 109.5
Si1 C16 H16B 109.5
H16A C16 H16B 109.5
Si1 C16 H16C 109.5
H16A C16 H16C 109.5
H16B C16 H16C 109.5
C18 C17 N5 122.0(5)
C18 C17 H17A 106.8
N5 C17 H17A 106.8
C18 C17 H17B 106.8
N5 C17 H17B 106.8
H17A C17 H17B 106.7
C17 C18 N4 118.8(5)
C17 C18 H18A 107.6
N4 C18 H18A 107.6
C17 C18 H18B 107.6
N4 C18 H18B 107.6
H18A C18 H18B 107.0
N4 C19 H19A 109.5
N4 C19 H19B 109.5
H19A C19 H19B 109.5
N4 C19 H19C 109.5
H19A C19 H19C 109.5
H19B C19 H19C 109.5
N4 C20 H20A 109.5
N4 C20 H20B 109.5
H20A C20 H20B 109.5
N4 C20 H20C 109.5
H20A C20 H20C 109.5
H20B C20 H20C 109.5
N5 C21 H21A 109.5
N5 C21 H21B 109.5
H21A C21 H21B 109.5
N5 C21 H21C 109.5
H21A C21 H21C 109.5
H21B C21 H21C 109.5
N5 C22 H22A 109.5
N5 C22 H22B 109.5
H22A C22 H22B 109.5
N5 C22 H22C 109.5
H22A C22 H22C 109.5
H22B C22 H22C 109.5

loop_
_geom_bond_atom_site_label_1
_geom_bond_atom_site_label_2
_geom_bond_distance
Li1 N1 1.976(5)
Li1 N2 2.013(5)
Li1 N5 2.100(6)
Li1 N4 2.105(6)
N1 C7 1.309(3)
N1 C1 1.463(3)
N2 C7 1.343(3)
N2 Si1 1.703(2)
N4 C18 1.447(6)
N4 C19 1.458(5)
N4 C20 1.462(5)
N5 C22 1.439(7)
N5 C17 1.457(7)
N5 C21 1.473(7)
Si1 C15 1.873(4)
Si1 C14 1.876(4)
Si1 C16 1.877(3)
C1 C6 1.503(5)
C1 C2 1.523(5)
C1 H1 0.9900
C2 C3 1.532(5)
C2 H2A 0.9800
C2 H2B 0.9800
C3 C4 1.485(7)
C3 H3A 0.9800
C3 H3B 0.9800
C4 C5 1.513(7)
C4 H4A 0.9800
C4 H4B 0.9800
C5 C6 1.548(5)
C5 H5A 0.9800
C5 H5B 0.9800
C6 H6A 0.9800
C6 H6B 0.9800
C7 C8 1.506(4)
C8 C13 1.381(4)
C8 C9 1.396(4)
C9 C10 1.383(5)
C9 H9 0.9400
C10 C11 1.375(5)
C10 H10 0.9400
C11 C12 1.376(5)
C11 H11 0.9400
C12 C13 1.376(5)
C12 H12 0.9400
C13 H13 0.9400
C14 H14A 0.9700
C14 H14B 0.9700
C14 H14C 0.9700
C15 H15A 0.9700
C15 H15B 0.9700
C15 H15C 0.9700
C16 H16A 0.9700
C16 H16B 0.9700
C16 H16C 0.9700
C17 C18 1.349(7)
C17 H17A 0.9800
C17 H17B 0.9800
C18 H18A 0.9800
C18 H18B 0.9800
C19 H19A 0.9700
C19 H19B 0.9700
C19 H19C 0.9700
C20 H20A 0.9700
C20 H20B 0.9700
C20 H20C 0.9700
C21 H21A 0.9700
C21 H21B 0.9700
C21 H21C 0.9700
C22 H22A 0.9700
C22 H22B 0.9700
C22 H22C 0.9700

loop_
_geom_torsion_atom_site_label_1
_geom_torsion_atom_site_label_2
_geom_torsion_atom_site_label_3
_geom_torsion_atom_site_label_4
_geom_torsion
N2 Li1 N1 C7 -7.2(2)
N5 Li1 N1 C7 -141.3(4)
N4 Li1 N1 C7 104.6(3)
N2 Li1 N1 C1 -169.8(6)
N5 Li1 N1 C1 56.1(8)
N4 Li1 N1 C1 -58.0(7)
N1 Li1 N2 C7 7.0(2)
N5 Li1 N2 C7 132.1(4)
N4 Li1 N2 C7 -109.6(3)
N1 Li1 N2 Si1 -178.0(4)
N5 Li1 N2 Si1 -52.9(7)
N4 Li1 N2 Si1 65.4(5)
N1 Li1 N4 C18 132.9(4)
N2 Li1 N4 C18 -144.3(4)
N5 Li1 N4 C18 -1.5(4)
N1 Li1 N4 C19 -108.0(4)
N2 Li1 N4 C19 -25.2(4)
N5 Li1 N4 C19 117.6(3)
N1 Li1 N4 C20 13.4(4)
N2 Li1 N4 C20 96.2(4)
N5 Li1 N4 C20 -121.0(3)
N1 Li1 N5 C22 -9.0(6)
N2 Li1 N5 C22 -110.2(5)
N4 Li1 N5 C22 120.5(4)
N1 Li1 N5 C17 -138.7(6)
N2 Li1 N5 C17 120.1(6)
N4 Li1 N5 C17 -9.2(5)
N1 Li1 N5 C21 111.3(5)
N2 Li1 N5 C21 10.1(6)
N4 Li1 N5 C21 -119.2(3)
C7 N2 Si1 C15 -63.5(4)
Li1 N2 Si1 C15 123.2(4)
C7 N2 Si1 C14 60.9(4)
Li1 N2 Si1 C14 -112.5(4)
C7 N2 Si1 C16 179.1(3)
Li1 N2 Si1 C16 5.8(5)
C7 N1 C1 C6 -115.9(4)
Li1 N1 C1 C6 43.6(7)
C7 N1 C1 C2 123.2(4)
Li1 N1 C1 C2 -77.3(7)
N1 C1 C2 C3 -179.7(4)
C6 C1 C2 C3 58.0(5)
C1 C2 C3 C4 -56.9(6)
C2 C3 C4 C5 54.4(5)
C3 C4 C5 C6 -53.4(5)
N1 C1 C6 C5 -177.2(3)
C2 C1 C6 C5 -56.9(5)
C4 C5 C6 C1 54.9(5)
C1 N1 C7 N2 -178.5(3)
Li1 N1 C7 N2 11.5(4)
C1 N1 C7 C8 4.2(5)
Li1 N1 C7 C8 -165.8(3)
Si1 N2 C7 N1 172.6(3)
Li1 N2 C7 N1 -11.3(4)
Si1 N2 C7 C8 -10.1(5)
Li1 N2 C7 C8 166.0(3)
N1 C7 C8 C13 -90.0(4)
N2 C7 C8 C13 92.8(4)
N1 C7 C8 C9 90.8(4)
N2 C7 C8 C9 -86.4(4)
C13 C8 C9 C10 -0.7(5)
C7 C8 C9 C10 178.6(3)
C8 C9 C10 C11 -0.2(6)
C9 C10 C11 C12 1.1(6)
C10 C11 C12 C13 -1.1(5)
C11 C12 C13 C8 0.2(5)
C9 C8 C13 C12 0.7(5)
C7 C8 C13 C12 -178.6(3)
C22 N5 C17 C18 -103.0(9)
C21 N5 C17 C18 136.4(9)
Li1 N5 C17 C18 21.5(10)
N5 C17 C18 N4 -26.2(14)
C19 N4 C18 C17 -105.7(8)
C20 N4 C18 C17 134.5(8)
Li1 N4 C18 C17 14.2(9)
